data_1552676
loop_
_publ_author_name
'Li, Yue-Lan'
'Gao, Yun'
'Liu, Chun-Yu'
'Sun, Chun-Jing'
'Zhao, Zun-Tian'
'Lou, Hong-Xiang'

_publ_section_title
;
 Asperunguisins A-F, Cytotoxic Asperane Sesterterpenoids from the
 Endolichenic Fungus Aspergillus unguis.
;
_journal_issue 6
_journal_name_full 'Journal of natural products'
_journal_page_first 1527
_journal_page_last 1534
_journal_paper_doi 10.1021/acs.jnatprod.8b01066
_journal_volume 82
_journal_year 2019
_chemical_absolute_configuration ad
_chemical_formula_moiety C25H40O3
_chemical_formula_sum 'C26 H41 Cl3 O3'
_chemical_formula_weight 507.94
_chemical_name_common Au-46
_chemical_name_systematic
(1S,3aS,3bR,5S,5aS,6S,7R,8R,10aR,10bS)-1-isopropyl-3a,5a,8,10b-tetramethyl-1,2,3,3a,3b,4,5,5a,6,7,8,9,10,10a,10b,11-hexadecahydro-6,8-epoxycyclohepta[a]cyclopenta[f]naphthalene-5,7-diol
_space_group_crystal_system orthorhombic
_space_group_IT_number 19
_space_group_name_Hall 'P 2ac 2ab'
_space_group_name_H-M_alt 'P 21 21 21'
_atom_sites_solution_hydrogens geom
_audit_creation_method SHELXL-2014/7
_cell_angle_alpha 90
_cell_angle_beta 90
_cell_angle_gamma 90
_cell_formula_units_Z 4
_cell_length_a 7.6111(3)
_cell_length_b 14.1236(6)
_cell_length_c 25.2600(12)
_cell_measurement_reflns_used 4908
_cell_measurement_temperature 296(2)
_cell_measurement_theta_max 136.098
_cell_measurement_theta_min 6.999
_cell_volume 2715.4(2)
_computing_cell_refinement 'Bruker SAINT'
_computing_data_collection 'Bruker APEX2'
_computing_data_reduction 'Bruker SAINT'
_computing_molecular_graphics 'Bruker SHELXTL'
_computing_publication_material 'Bruker SHELXTL'
_computing_structure_refinement 'SHELXL-2014/7 (Sheldrick, 2014)'
_computing_structure_solution 'SHELXL-2014/7 (Sheldrick, 2014)'
_diffrn_ambient_temperature 296(2)
_diffrn_measured_fraction_theta_full 0.999
_diffrn_measured_fraction_theta_max 0.999
_diffrn_measurement_device_type 'Bruker APEX-II CCD'
_diffrn_measurement_method '\f and \w scans'
_diffrn_radiation_type CuK\a
_diffrn_radiation_wavelength 1.54178
_diffrn_reflns_av_R_equivalents 0.1307
_diffrn_reflns_av_unetI/netI 0.0922
_diffrn_reflns_Laue_measured_fraction_full 0.999
_diffrn_reflns_Laue_measured_fraction_max 0.999
_diffrn_reflns_limit_h_max 9
_diffrn_reflns_limit_h_min -8
_diffrn_reflns_limit_k_max 16
_diffrn_reflns_limit_k_min -16
_diffrn_reflns_limit_l_max 25
_diffrn_reflns_limit_l_min -30
_diffrn_reflns_number 20386
_diffrn_reflns_point_group_measured_fraction_full 0.997
_diffrn_reflns_point_group_measured_fraction_max 0.997
_diffrn_reflns_theta_full 66.585
_diffrn_reflns_theta_max 66.585
_diffrn_reflns_theta_min 3.499
_exptl_absorpt_coefficient_mu 3.240
_exptl_absorpt_correction_type none
_exptl_crystal_colour white
_exptl_crystal_density_diffrn 1.242
_exptl_crystal_description needle
_exptl_crystal_F_000 1088
_refine_diff_density_max 0.309
_refine_diff_density_min -0.535
_refine_diff_density_rms 0.070
_refine_ls_abs_structure_details
;
 Flack x determined using 1119 quotients [(I+)-(I-)]/[(I+)+(I-)]
 (Parsons, Flack and Wagner, Acta Cryst. B69 (2013) 249-259).
;
_refine_ls_abs_structure_Flack 0.077(18)
_refine_ls_extinction_method none
_refine_ls_goodness_of_fit_ref 1.061
_refine_ls_hydrogen_treatment constr
_refine_ls_matrix_type full
_refine_ls_number_parameters 292
_refine_ls_number_reflns 4764
_refine_ls_number_restraints 0
_refine_ls_restrained_S_all 1.061
_refine_ls_R_factor_all 0.0869
_refine_ls_R_factor_gt 0.0581
_refine_ls_shift/su_max 0.000
_refine_ls_shift/su_mean 0.000
_refine_ls_structure_factor_coef Fsqd
_refine_ls_weighting_details 'w=1/[\s^2^(Fo^2^)+(0.0107P)^2^+2.4878P] where P=(Fo^2^+2Fc^2^)/3'
_refine_ls_weighting_scheme calc
_refine_ls_wR_factor_gt 0.1070
_refine_ls_wR_factor_ref 0.1209
_reflns_Friedel_coverage 0.739
_reflns_Friedel_fraction_full 0.994
_reflns_Friedel_fraction_max 0.994
_reflns_number_gt 3567
_reflns_number_total 4764
_reflns_threshold_expression 'I > 2\s(I)'
_cod_data_source_file np8b01066_si_003.cif
_cod_data_source_block cu_20180124_0m_a
_cod_database_code 1552676
_shelx_shelxl_version_number 2014/7
_shelx_space_group_comment
;
The symmetry employed for this shelxl refinement is uniquely defined
by the following loop, which should always be used as a source of
symmetry information in preference to the above space-group names.
They are only intended as comments.
;

loop_
_space_group_symop_operation_xyz
'x, y, z'
'-x+1/2, -y, z+1/2'
'-x, y+1/2, -z+1/2'
'x+1/2, -y+1/2, -z'

loop_
_atom_site_label
_atom_site_type_symbol
_atom_site_fract_x
_atom_site_fract_y
_atom_site_fract_z
_atom_site_U_iso_or_equiv
_atom_site_adp_type
_atom_site_occupancy
_atom_site_site_symmetry_order
_atom_site_calc_flag
_atom_site_refinement_flags_posn
_atom_site_refinement_flags_adp
Cl00 Cl 0.7571(2) 0.45671(12) 0.60999(8) 0.0476(5) Uani 1 1 d . .
Cl1 Cl 0.6298(3) 0.34189(14) 0.52318(8) 0.0554(5) Uani 1 1 d . .
Cl2 Cl 0.4263(3) 0.35793(15) 0.61952(9) 0.0612(6) Uani 1 1 d . .
O004 O 0.4905(5) 0.6271(3) 0.53230(14) 0.0209(8) Uani 1 1 d . .
H004 H 0.4183 0.6209 0.5085 0.031 Uiso 1 1 calc R U
O006 O 0.2738(5) 0.9109(3) 0.53222(15) 0.0254(9) Uani 1 1 d . .
H006 H 0.2052 0.9009 0.5078 0.038 Uiso 1 1 calc R U
C007 C 0.2204(7) 0.6430(4) 0.7107(2) 0.0179(11) Uani 1 1 d . .
C008 C 0.1435(8) 0.7116(4) 0.7510(2) 0.0203(12) Uani 1 1 d . .
C009 C 0.5736(7) 0.8267(4) 0.5304(2) 0.0212(12) Uani 1 1 d . .
H009 H 0.5954 0.7830 0.5009 0.025 Uiso 1 1 calc R U
C00A C 0.3789(7) 0.6358(4) 0.6217(2) 0.0210(12) Uani 1 1 d . .
H00A H 0.4855 0.6073 0.6355 0.025 Uiso 1 1 calc R U
H00B H 0.2973 0.5853 0.6132 0.025 Uiso 1 1 calc R U
C00B C 0.4213(8) 0.6910(4) 0.5722(2) 0.0189(12) Uani 1 1 d . .
H00C H 0.3118 0.7183 0.5587 0.023 Uiso 1 1 calc R U
C00C C 0.2981(7) 0.6999(4) 0.6640(2) 0.0169(11) Uani 1 1 d . .
H00D H 0.1963 0.7291 0.6468 0.020 Uiso 1 1 calc R U
C00D C 0.5471(8) 1.0048(4) 0.5931(2) 0.0222(12) Uani 1 1 d . .
H00E H 0.4272 1.0277 0.5957 0.027 Uiso 1 1 calc R U
H00F H 0.6241 1.0575 0.6014 0.027 Uiso 1 1 calc R U
C00E C 0.4447(7) 0.9058(4) 0.5136(2) 0.0210(12) Uani 1 1 d . .
H00G H 0.4438 0.9107 0.4749 0.025 Uiso 1 1 calc R U
C00F C 0.4187(8) 0.7840(4) 0.6793(2) 0.0208(12) Uani 1 1 d . .
C00G C 0.3485(8) 0.5715(4) 0.7366(2) 0.0276(14) Uani 1 1 d . .
H00H H 0.4380 0.6053 0.7556 0.041 Uiso 1 1 calc R U
H00I H 0.4020 0.5334 0.7095 0.041 Uiso 1 1 calc R U
H00J H 0.2850 0.5315 0.7606 0.041 Uiso 1 1 calc R U
C00H C 0.4678(7) 0.8362(4) 0.6266(2) 0.0183(12) Uani 1 1 d . .
H00K H 0.3553 0.8572 0.6118 0.022 Uiso 1 1 calc R U
C00I C -0.0031(8) 0.6633(4) 0.7820(2) 0.0238(12) Uani 1 1 d . .
H00L H -0.1050 0.7057 0.7824 0.029 Uiso 1 1 calc R U
C00J C 0.5805(7) 0.9756(4) 0.5363(2) 0.0212(12) Uani 1 1 d . .
C00K C 0.5509(7) 0.7723(4) 0.5825(2) 0.0201(12) Uani 1 1 d . .
C00L C 0.7357(8) 0.7340(4) 0.5962(2) 0.0263(13) Uani 1 1 d . .
H00M H 0.7952 0.7162 0.5642 0.039 Uiso 1 1 calc R U
H00N H 0.7248 0.6798 0.6188 0.039 Uiso 1 1 calc R U
H00O H 0.8019 0.7823 0.6140 0.039 Uiso 1 1 calc R U
C00M C 0.3035(8) 0.8521(4) 0.7133(2) 0.0250(13) Uani 1 1 d . .
H00P H 0.3805 0.8926 0.7339 0.030 Uiso 1 1 calc R U
H00Q H 0.2361 0.8923 0.6897 0.030 Uiso 1 1 calc R U
C00N C 0.1783(8) 0.8029(4) 0.7506(2) 0.0242(13) Uani 1 1 d . .
H00R H 0.1208 0.8403 0.7754 0.029 Uiso 1 1 calc R U
C00O C 0.0507(8) 0.5888(4) 0.6952(2) 0.0254(13) Uani 1 1 d . .
H00S H -0.0184 0.6252 0.6701 0.031 Uiso 1 1 calc R U
H00T H 0.0789 0.5280 0.6796 0.031 Uiso 1 1 calc R U
C00P C 0.0406(8) 0.6359(4) 0.8396(2) 0.0283(14) Uani 1 1 d . .
H00U H 0.1336 0.5879 0.8389 0.034 Uiso 1 1 calc R U
C00Q C -0.0492(8) 0.5761(4) 0.7474(2) 0.0271(13) Uani 1 1 d . .
H00V H -0.0130 0.5181 0.7649 0.032 Uiso 1 1 calc R U
H00W H -0.1748 0.5732 0.7411 0.032 Uiso 1 1 calc R U
C00R C 0.5738(8) 0.9280(4) 0.6354(2) 0.0229(13) Uani 1 1 d . .
H00X H 0.5418 0.9541 0.6696 0.027 Uiso 1 1 calc R U
H00Y H 0.6976 0.9120 0.6367 0.027 Uiso 1 1 calc R U
C00S C 0.5792(8) 0.7566(4) 0.7127(2) 0.0282(14) Uani 1 1 d . .
H00Z H 0.5448 0.7499 0.7490 0.042 Uiso 1 1 calc R U
H H 0.6670 0.8052 0.7098 0.042 Uiso 1 1 calc R U
HA H 0.6264 0.6978 0.7001 0.042 Uiso 1 1 calc R U
C00T C 0.6344(9) 1.0578(4) 0.5015(2) 0.0304(14) Uani 1 1 d . .
H00 H 0.7405 1.0854 0.5150 0.046 Uiso 1 1 calc R U
HB H 0.5428 1.1045 0.5013 0.046 Uiso 1 1 calc R U
HC H 0.6540 1.0356 0.4661 0.046 Uiso 1 1 calc R U
C00U C 0.1046(9) 0.7186(5) 0.8719(2) 0.0349(16) Uani 1 1 d . .
H0AA H 0.2127 0.7418 0.8572 0.052 Uiso 1 1 calc R U
HD H 0.1238 0.6988 0.9078 0.052 Uiso 1 1 calc R U
HE H 0.0181 0.7681 0.8712 0.052 Uiso 1 1 calc R U
C00V C -0.1214(10) 0.5925(5) 0.8661(3) 0.0441(18) Uani 1 1 d . .
H1AA H -0.2144 0.6383 0.8670 0.066 Uiso 1 1 calc R U
HF H -0.0925 0.5738 0.9016 0.066 Uiso 1 1 calc R U
HG H -0.1589 0.5380 0.8464 0.066 Uiso 1 1 calc R U
C00W C 0.5702(10) 0.4158(5) 0.5763(3) 0.0412(17) Uani 1 1 d . .
H2AA H 0.5088 0.4709 0.5617 0.049 Uiso 1 1 calc R U
O1 O 0.7131(5) 0.8985(3) 0.53355(14) 0.0220(8) Uiso 1 1 d . .

loop_
_atom_site_aniso_label
_atom_site_aniso_U_11
_atom_site_aniso_U_22
_atom_site_aniso_U_33
_atom_site_aniso_U_23
_atom_site_aniso_U_13
_atom_site_aniso_U_12
Cl00 0.0481(10) 0.0312(8) 0.0636(11) -0.0012(8) -0.0164(10) 0.0052(8)
Cl1 0.0730(13) 0.0467(11) 0.0467(10) -0.0066(9) -0.0142(10) 0.0128(10)
Cl2 0.0538(11) 0.0551(12) 0.0746(14) 0.0149(11) 0.0044(11) -0.0050(10)
O004 0.021(2) 0.026(2) 0.0161(19) -0.0075(15) -0.0031(16) 0.0013(16)
O006 0.019(2) 0.036(2) 0.0217(19) -0.0019(18) -0.0010(18) -0.0025(18)
C007 0.016(3) 0.018(3) 0.019(3) 0.000(2) -0.006(2) 0.004(2)
C008 0.024(3) 0.028(3) 0.008(3) -0.001(2) 0.000(2) 0.004(3)
C009 0.018(3) 0.022(3) 0.024(3) -0.006(2) 0.000(3) -0.005(2)
C00A 0.021(3) 0.025(3) 0.017(3) -0.005(2) -0.002(2) -0.001(2)
C00B 0.020(3) 0.024(3) 0.013(3) -0.004(2) -0.002(2) 0.003(2)
C00C 0.014(3) 0.020(3) 0.017(3) -0.002(2) -0.006(2) -0.001(2)
C00D 0.023(3) 0.023(3) 0.021(3) -0.002(2) 0.002(3) -0.002(3)
C00E 0.019(3) 0.029(3) 0.015(3) -0.001(2) 0.003(2) -0.003(3)
C00F 0.025(3) 0.021(3) 0.016(3) -0.003(2) -0.002(2) -0.006(2)
C00G 0.031(3) 0.027(3) 0.025(3) 0.005(2) -0.006(3) 0.008(3)
C00H 0.019(3) 0.019(3) 0.017(3) -0.002(2) -0.003(2) -0.002(2)
C00I 0.021(3) 0.028(3) 0.023(3) -0.001(3) 0.001(2) 0.000(2)
C00J 0.018(3) 0.022(3) 0.023(3) -0.003(2) 0.003(3) 0.000(2)
C00K 0.018(3) 0.027(3) 0.015(3) -0.003(2) -0.003(2) 0.001(2)
C00L 0.019(3) 0.033(3) 0.027(3) -0.006(3) -0.002(3) -0.001(3)
C00M 0.034(3) 0.023(3) 0.018(3) -0.004(2) 0.004(3) -0.001(3)
C00N 0.032(3) 0.027(3) 0.014(3) 0.001(2) 0.004(3) 0.005(3)
C00O 0.028(3) 0.028(3) 0.021(3) 0.001(2) -0.006(3) -0.005(3)
C00P 0.035(4) 0.030(3) 0.019(3) 0.000(2) 0.002(3) -0.003(3)
C00Q 0.027(3) 0.026(3) 0.028(3) -0.001(3) -0.002(3) -0.005(3)
C00R 0.026(3) 0.026(3) 0.016(3) -0.007(2) 0.000(2) -0.006(3)
C00S 0.034(4) 0.030(3) 0.021(3) 0.005(2) -0.011(3) -0.010(3)
C00T 0.035(3) 0.028(3) 0.029(3) 0.000(3) 0.008(3) -0.004(3)
C00U 0.042(4) 0.041(4) 0.022(3) -0.004(3) 0.001(3) -0.009(3)
C00V 0.056(5) 0.050(4) 0.026(3) -0.004(3) 0.013(3) -0.017(4)
C00W 0.048(4) 0.031(4) 0.045(4) 0.006(3) -0.012(4) -0.001(3)

loop_
_atom_type_symbol
_atom_type_description
_atom_type_scat_dispersion_real
_atom_type_scat_dispersion_imag
_atom_type_scat_source
C C 0.0181 0.0091 'International Tables Vol C Tables 4.2.6.8 and 6.1.1.4'
H H 0.0000 0.0000 'International Tables Vol C Tables 4.2.6.8 and 6.1.1.4'
Cl Cl 0.3639 0.7018 'International Tables Vol C Tables 4.2.6.8 and 6.1.1.4'
O O 0.0492 0.0322 'International Tables Vol C Tables 4.2.6.8 and 6.1.1.4'

loop_
_geom_angle_atom_site_label_1
_geom_angle_atom_site_label_2
_geom_angle_atom_site_label_3
_geom_angle
C00B O004 H004 109.5
C00E O006 H006 109.5
C008 C007 C00C 109.0(4)
C008 C007 C00G 112.1(4)
C00C C007 C00G 114.8(5)
C008 C007 C00O 99.4(4)
C00C C007 C00O 112.5(4)
C00G C007 C00O 108.0(5)
C00N C008 C007 122.8(5)
C00N C008 C00I 126.1(5)
C007 C008 C00I 109.9(5)
O1 C009 C00K 112.3(4)
O1 C009 C00E 88.6(4)
C00K C009 C00E 121.7(5)
O1 C009 H009 110.7
C00K C009 H009 110.7
C00E C009 H009 110.7
C00B C00A C00C 111.1(4)
C00B C00A H00A 109.4
C00C C00A H00A 109.4
C00B C00A H00B 109.4
C00C C00A H00B 109.4
H00A C00A H00B 108.0
O004 C00B C00A 109.4(4)
O004 C00B C00K 110.4(4)
C00A C00B C00K 112.5(4)
O004 C00B H00C 108.1
C00A C00B H00C 108.1
C00K C00B H00C 108.1
C00A C00C C007 112.3(4)
C00A C00C C00F 112.9(5)
C007 C00C C00F 115.8(4)
C00A C00C H00D 104.9
C007 C00C H00D 104.9
C00F C00C H00D 104.9
C00J C00D C00R 116.4(5)
C00J C00D H00E 108.2
C00R C00D H00E 108.2
C00J C00D H00F 108.2
C00R C00D H00F 108.2
H00E C00D H00F 107.3
O006 C00E C00J 118.0(5)
O006 C00E C009 122.7(5)
C00J C00E C009 86.2(4)
O006 C00E H00G 109.3
C00J C00E H00G 109.3
C009 C00E H00G 109.3
C00S C00F C00C 114.6(5)
C00S C00F C00M 107.5(4)
C00C C00F C00M 106.1(5)
C00S C00F C00H 113.3(5)
C00C C00F C00H 106.9(4)
C00M C00F C00H 108.2(4)
C007 C00G H00H 109.5
C007 C00G H00I 109.5
H00H C00G H00I 109.5
C007 C00G H00J 109.5
H00H C00G H00J 109.5
H00I C00G H00J 109.5
C00R C00H C00K 112.1(4)
C00R C00H C00F 113.4(4)
C00K C00H C00F 115.4(4)
C00R C00H H00K 104.9
C00K C00H H00K 104.9
C00F C00H H00K 104.9
C008 C00I C00P 116.1(5)
C008 C00I C00Q 103.4(4)
C00P C00I C00Q 112.3(5)
C008 C00I H00L 108.2
C00P C00I H00L 108.2
C00Q C00I H00L 108.2
O1 C00J C00T 110.6(5)
O1 C00J C00D 110.9(4)
C00T C00J C00D 112.8(5)
O1 C00J C00E 88.2(4)
C00T C00J C00E 117.2(5)
C00D C00J C00E 114.5(5)
C009 C00K C00B 107.6(4)
C009 C00K C00L 105.3(5)
C00B C00K C00L 111.1(5)
C009 C00K C00H 111.5(4)
C00B C00K C00H 107.0(4)
C00L C00K C00H 114.2(4)
C00K C00L H00M 109.5
C00K C00L H00N 109.5
H00M C00L H00N 109.5
C00K C00L H00O 109.5
H00M C00L H00O 109.5
H00N C00L H00O 109.5
C00N C00M C00F 114.5(5)
C00N C00M H00P 108.6
C00F C00M H00P 108.6
C00N C00M H00Q 108.6
C00F C00M H00Q 108.6
H00P C00M H00Q 107.6
C008 C00N C00M 125.7(5)
C008 C00N H00R 117.2
C00M C00N H00R 117.2
C00Q C00O C007 104.6(4)
C00Q C00O H00S 110.8
C007 C00O H00S 110.8
C00Q C00O H00T 110.8
C007 C00O H00T 110.8
H00S C00O H00T 108.9
C00U C00P C00V 109.6(5)
C00U C00P C00I 112.7(5)
C00V C00P C00I 109.9(5)
C00U C00P H00U 108.2
C00V C00P H00U 108.2
C00I C00P H00U 108.2
C00O C00Q C00I 106.2(5)
C00O C00Q H00V 110.5
C00I C00Q H00V 110.5
C00O C00Q H00W 110.5
C00I C00Q H00W 110.5
H00V C00Q H00W 108.7
C00D C00R C00H 115.1(5)
C00D C00R H00X 108.5
C00H C00R H00X 108.5
C00D C00R H00Y 108.5
C00H C00R H00Y 108.5
H00X C00R H00Y 107.5
C00F C00S H00Z 109.5
C00F C00S H 109.5
H00Z C00S H 109.5
C00F C00S HA 109.5
H00Z C00S HA 109.5
H C00S HA 109.5
C00J C00T H00 109.5
C00J C00T HB 109.5
H00 C00T HB 109.5
C00J C00T HC 109.5
H00 C00T HC 109.5
HB C00T HC 109.5
C00P C00U H0AA 109.5
C00P C00U HD 109.5
H0AA C00U HD 109.5
C00P C00U HE 109.5
H0AA C00U HE 109.5
HD C00U HE 109.5
C00P C00V H1AA 109.5
C00P C00V HF 109.5
H1AA C00V HF 109.5
C00P C00V HG 109.5
H1AA C00V HG 109.5
HF C00V HG 109.5
Cl2 C00W Cl00 111.0(4)
Cl2 C00W Cl1 111.1(4)
Cl00 C00W Cl1 110.8(4)
Cl2 C00W H2AA 107.9
Cl00 C00W H2AA 107.9
Cl1 C00W H2AA 107.9
C009 O1 C00J 91.0(4)

loop_
_geom_bond_atom_site_label_1
_geom_bond_atom_site_label_2
_geom_bond_distance
Cl00 C00W 1.755(7)
Cl1 C00W 1.760(7)
Cl2 C00W 1.749(8)
O004 C00B 1.452(6)
O004 H004 0.8200
O006 C00E 1.385(7)
O006 H006 0.8200
C007 C008 1.522(7)
C007 C00C 1.546(8)
C007 C00G 1.548(7)
C007 C00O 1.551(8)
C008 C00N 1.316(8)
C008 C00I 1.524(8)
C009 O1 1.470(7)
C009 C00K 1.535(8)
C009 C00E 1.546(8)
C009 H009 0.9800
C00A C00B 1.508(7)
C00A C00C 1.529(7)
C00A H00A 0.9700
C00A H00B 0.9700
C00B C00K 1.536(8)
C00B H00C 0.9800
C00C C00F 1.549(7)
C00C H00D 0.9800
C00D C00J 1.514(8)
C00D C00R 1.536(8)
C00D H00E 0.9700
C00D H00F 0.9700
C00E C00J 1.540(8)
C00E H00G 0.9800
C00F C00S 1.534(8)
C00F C00M 1.559(8)
C00F C00H 1.568(8)
C00G H00H 0.9600
C00G H00I 0.9600
C00G H00J 0.9600
C00H C00R 1.543(8)
C00H C00K 1.566(8)
C00H H00K 0.9800
C00I C00P 1.543(8)
C00I C00Q 1.550(8)
C00I H00L 0.9800
C00J O1 1.487(7)
C00J C00T 1.512(8)
C00K C00L 1.546(8)
C00L H00M 0.9600
C00L H00N 0.9600
C00L H00O 0.9600
C00M C00N 1.509(8)
C00M H00P 0.9700
C00M H00Q 0.9700
C00N H00R 0.9300
C00O C00Q 1.534(8)
C00O H00S 0.9700
C00O H00T 0.9700
C00P C00U 1.506(8)
C00P C00V 1.531(9)
C00P H00U 0.9800
C00Q H00V 0.9700
C00Q H00W 0.9700
C00R H00X 0.9700
C00R H00Y 0.9700
C00S H00Z 0.9600
C00S H 0.9600
C00S HA 0.9600
C00T H00 0.9600
C00T HB 0.9600
C00T HC 0.9600
C00U H0AA 0.9600
C00U HD 0.9600
C00U HE 0.9600
C00V H1AA 0.9600
C00V HF 0.9600
C00V HG 0.9600
C00W H2AA 0.9800

loop_
_geom_torsion_atom_site_label_1
_geom_torsion_atom_site_label_2
_geom_torsion_atom_site_label_3
_geom_torsion_atom_site_label_4
_geom_torsion
C00C C007 C008 C00N -14.7(7)
C00G C007 C008 C00N 113.6(6)
C00O C007 C008 C00N -132.5(6)
C00C C007 C008 C00I 153.3(4)
C00G C007 C008 C00I -78.4(6)
C00O C007 C008 C00I 35.5(5)
C00C C00A C00B O004 -177.5(4)
C00C C00A C00B C00K 59.3(6)
C00B C00A C00C C007 168.9(4)
C00B C00A C00C C00F -58.0(6)
C008 C007 C00C C00A 179.8(4)
C00G C007 C00C C00A 53.1(6)
C00O C007 C00C C00A -71.0(6)
C008 C007 C00C C00F 48.1(6)
C00G C007 C00C C00F -78.6(6)
C00O C007 C00C C00F 157.3(5)
O1 C009 C00E O006 -139.2(5)
C00K C009 C00E O006 -23.6(8)
O1 C009 C00E C00J -18.0(4)
C00K C009 C00E C00J 97.6(5)
C00A C00C C00F C00S -72.8(6)
C007 C00C C00F C00S 58.6(6)
C00A C00C C00F C00M 168.8(4)
C007 C00C C00F C00M -59.8(6)
C00A C00C C00F C00H 53.5(6)
C007 C00C C00F C00H -175.0(4)
C00S C00F C00H C00R -58.4(6)
C00C C00F C00H C00R 174.4(5)
C00M C00F C00H C00R 60.6(6)
C00S C00F C00H C00K 72.8(6)
C00C C00F C00H C00K -54.4(6)
C00M C00F C00H C00K -168.2(5)
C00N C008 C00I C00P -86.1(7)
C007 C008 C00I C00P 106.4(5)
C00N C008 C00I C00Q 150.4(6)
C007 C008 C00I C00Q -17.1(6)
C00R C00D C00J O1 -28.7(7)
C00R C00D C00J C00T -153.3(5)
C00R C00D C00J C00E 69.2(7)
O006 C00E C00J O1 143.1(5)
C009 C00E C00J O1 17.8(4)
O006 C00E C00J C00T -104.5(6)
C009 C00E C00J C00T 130.1(5)
O006 C00E C00J C00D 30.9(7)
C009 C00E C00J C00D -94.4(5)
O1 C009 C00K C00B -172.3(4)
C00E C009 C00K C00B 84.8(6)
O1 C009 C00K C00L -53.7(6)
C00E C009 C00K C00L -156.6(5)
O1 C009 C00K C00H 70.8(6)
C00E C009 C00K C00H -32.1(7)
O004 C00B C00K C009 61.2(6)
C00A C00B C00K C009 -176.2(5)
O004 C00B C00K C00L -53.6(6)
C00A C00B C00K C00L 69.0(6)
O004 C00B C00K C00H -179.0(4)
C00A C00B C00K C00H -56.3(6)
C00R C00H C00K C009 -55.1(6)
C00F C00H C00K C009 173.1(4)
C00R C00H C00K C00B -172.4(4)
C00F C00H C00K C00B 55.7(6)
C00R C00H C00K C00L 64.2(6)
C00F C00H C00K C00L -67.7(6)
C00S C00F C00M C00N -84.7(6)
C00C C00F C00M C00N 38.3(6)
C00H C00F C00M C00N 152.7(5)
C007 C008 C00N C00M -3.4(9)
C00I C008 C00N C00M -169.4(5)
C00F C00M C00N C008 -9.9(9)
C008 C007 C00O C00Q -39.9(5)
C00C C007 C00O C00Q -155.1(5)
C00G C007 C00O C00Q 77.1(6)
C008 C00I C00P C00U 55.0(7)
C00Q C00I C00P C00U 173.7(5)
C008 C00I C00P C00V 177.4(5)
C00Q C00I C00P C00V -63.8(7)
C007 C00O C00Q C00I 31.4(6)
C008 C00I C00Q C00O -9.1(6)
C00P C00I C00Q C00O -135.1(5)
C00J C00D C00R C00H -54.9(7)
C00K C00H C00R C00D 76.7(6)
C00F C00H C00R C00D -150.5(5)
C00K C009 O1 C00J -105.3(5)
C00E C009 O1 C00J 18.6(4)
C00T C00J O1 C009 -137.2(5)
C00D C00J O1 C009 96.9(5)
C00E C00J O1 C009 -18.7(4)
